data_4518972
loop_
_publ_author_name
'Bera, Satabdi'
'Roy, Saikat'
'Pal, Shyam Chand'
'Anoop, Anakuthil'
'Samanta, Rajarshi'

_publ_section_title
;
 Iridium(III)-Catalyzed Intermolecular Mild N-Arylation of Aliphatic
 Amides Using Quinoid Carbene: A Migratory Insertion-Based Approach
;
_journal_name_full 'ACS Catalysis'
_journal_page_first 10847
_journal_page_last 10854
_journal_paper_doi 10.1021/acscatal.1c02653
_journal_year 2021
_chemical_formula_sum 'C20 H20 N2 O2'
_chemical_formula_weight 320.38
_space_group_crystal_system monoclinic
_space_group_IT_number 5
_space_group_name_Hall 'C 2y'
_space_group_name_H-M_alt 'C 1 2 1'
_atom_sites_solution_hydrogens mixed
_audit_creation_method SHELXL-2014/7
_cell_angle_alpha 90
_cell_angle_beta 91.163(9)
_cell_angle_gamma 90
_cell_formula_units_Z 8
_cell_length_a 16.795(7)
_cell_length_b 7.392(3)
_cell_length_c 26.651(10)
_cell_measurement_reflns_used 3112
_cell_measurement_temperature 298(2)
_cell_measurement_theta_max 20.55
_cell_measurement_theta_min 2.43
_cell_volume 3308(2)
_computing_cell_refinement 'Bruker SAINT'
_computing_data_collection 'Bruker APEX2'
_computing_data_reduction 'Bruker SAINT'
_computing_molecular_graphics 'Bruker SHELXTL'
_computing_publication_material 'Bruker SHELXTL'
_computing_structure_refinement 'SHELXL-2014/7 (Sheldrick, 2014)'
_computing_structure_solution 'SHELXS-97 (Sheldrick 2008)'
_diffrn_ambient_temperature 298(2)
_diffrn_measured_fraction_theta_full 1.000
_diffrn_measured_fraction_theta_max 0.999
_diffrn_measurement_device_type 'Bruker APEX-II CCD'
_diffrn_measurement_method '\f and \w scans'
_diffrn_radiation_type MoK\a
_diffrn_radiation_wavelength 0.71073
_diffrn_reflns_av_R_equivalents 0.0948
_diffrn_reflns_av_unetI/netI 0.0758
_diffrn_reflns_Laue_measured_fraction_full 1.000
_diffrn_reflns_Laue_measured_fraction_max 0.999
_diffrn_reflns_limit_h_max 20
_diffrn_reflns_limit_h_min -20
_diffrn_reflns_limit_k_max 9
_diffrn_reflns_limit_k_min -9
_diffrn_reflns_limit_l_max 33
_diffrn_reflns_limit_l_min -33
_diffrn_reflns_number 44692
_diffrn_reflns_point_group_measured_fraction_full 1.000
_diffrn_reflns_point_group_measured_fraction_max 0.999
_diffrn_reflns_theta_full 25.242
_diffrn_reflns_theta_max 26.383
_diffrn_reflns_theta_min 1.528
_diffrn_source 'fine-focus sealed tube'
_exptl_absorpt_coefficient_mu 0.084
_exptl_absorpt_correction_T_max 0.7454
_exptl_absorpt_correction_T_min 0.6856
_exptl_absorpt_correction_type empirical
_exptl_absorpt_process_details 'SADABS 2.10 (Bruker 2003)'
_exptl_crystal_colour colourless
_exptl_crystal_density_diffrn 1.287
_exptl_crystal_description needle
_exptl_crystal_F_000 1360
_exptl_crystal_size_max 0.18
_exptl_crystal_size_mid 0.15
_exptl_crystal_size_min 0.12
_refine_diff_density_max 0.337
_refine_diff_density_min -0.298
_refine_diff_density_rms 0.052
_refine_ls_abs_structure_details
;
 Flack x determined using 1935 quotients [(I+)-(I-)]/[(I+)+(I-)]
 (Parsons, Flack and Wagner, Acta Cryst. B69 (2013) 249-259).
;
_refine_ls_abs_structure_Flack 1.1(9)
_refine_ls_extinction_method none
_refine_ls_goodness_of_fit_ref 1.043
_refine_ls_hydrogen_treatment mixed
_refine_ls_matrix_type full
_refine_ls_number_parameters 441
_refine_ls_number_reflns 6777
_refine_ls_number_restraints 2
_refine_ls_restrained_S_all 1.043
_refine_ls_R_factor_all 0.0774
_refine_ls_R_factor_gt 0.0533
_refine_ls_shift/su_max 0.000
_refine_ls_shift/su_mean 0.000
_refine_ls_structure_factor_coef Fsqd
_refine_ls_weighting_details 'w=1/[\s^2^(Fo^2^)+(0.0651P)^2^+0.8135P] where P=(Fo^2^+2Fc^2^)/3'
_refine_ls_weighting_scheme calc
_refine_ls_wR_factor_gt 0.1283
_refine_ls_wR_factor_ref 0.1408
_reflns_Friedel_coverage 0.850
_reflns_Friedel_fraction_full 1.000
_reflns_Friedel_fraction_max 0.999
_reflns_number_gt 5189
_reflns_number_total 6777
_reflns_threshold_expression 'I > 2\s(I)'
_cod_data_source_file cs1c02653_si_002.cif
_cod_data_source_block 2
_cod_original_sg_symbol_H-M 'C 2'
_cod_database_code 4518972
_shelx_shelxl_version_number 2014/7
_shelx_space_group_comment
;
The symmetry employed for this shelxl refinement is uniquely defined
by the following loop, which should always be used as a source of
symmetry information in preference to the above space-group names.
They are only intended as comments.
;

loop_
_space_group_symop_operation_xyz
'x, y, z'
'-x, y, -z'
'x+1/2, y+1/2, z'
'-x+1/2, y+1/2, -z'

loop_
_atom_site_label
_atom_site_type_symbol
_atom_site_fract_x
_atom_site_fract_y
_atom_site_fract_z
_atom_site_U_iso_or_equiv
_atom_site_adp_type
_atom_site_occupancy
_atom_site_site_symmetry_order
_atom_site_calc_flag
_atom_site_refinement_flags_posn
_atom_site_refinement_flags_adp
_atom_site_refinement_flags_occupancy
_atom_site_disorder_assembly
_atom_site_disorder_group
O1 O 0.69874(15) 0.4181(4) 0.41833(10) 0.0218(7) Uani 1 1 d . . . . .
O2 O 0.79127(15) -0.1537(4) 0.42381(11) 0.0193(6) Uani 1 1 d D . . . .
O3 O 0.70312(16) 0.4515(4) 0.08051(11) 0.0242(7) Uani 1 1 d . . . . .
O4 O 0.79623(16) 1.0202(4) 0.09238(11) 0.0283(8) Uani 1 1 d . . . . .
N1 N 0.83753(18) 0.5328(5) 0.47235(12) 0.0171(7) Uani 1 1 d . . . . .
N2 N 0.77603(17) 0.1907(4) 0.38890(12) 0.0144(7) Uani 1 1 d . . . . .
N3 N 0.66322(19) 1.1339(5) 0.03212(12) 0.0199(8) Uani 1 1 d . . . . .
N4 N 0.71604(17) 0.7931(5) 0.11764(12) 0.0183(8) Uani 1 1 d . . . . .
C1 C 0.8506(2) 0.0985(5) 0.38641(14) 0.0131(8) Uani 1 1 d . . . . .
C2 C 0.9171(2) 0.1830(5) 0.36376(13) 0.0133(8) Uani 1 1 d . . . . .
C3 C 0.9140(2) 0.3619(6) 0.34356(14) 0.0167(9) Uani 1 1 d . . . . .
H3 H 0.8679 0.4306 0.3467 0.020 Uiso 1 1 calc R U . . .
C4 C 0.9780(2) 0.4329(6) 0.31972(14) 0.0204(9) Uani 1 1 d . . . . .
H4 H 0.9745 0.5484 0.3060 0.025 Uiso 1 1 calc R U . . .
C5 C 1.0493(2) 0.3339(6) 0.31552(16) 0.0232(10) Uani 1 1 d . . . . .
H5 H 1.0922 0.3833 0.2988 0.028 Uiso 1 1 calc R U . . .
C6 C 1.0552(2) 0.1660(6) 0.33602(14) 0.0194(9) Uani 1 1 d . . . . .
H6 H 1.1030 0.1031 0.3343 0.023 Uiso 1 1 calc R U . . .
C7 C 0.9895(2) 0.0853(6) 0.35996(14) 0.0153(9) Uani 1 1 d . . . . .
C8 C 0.9943(2) -0.0918(6) 0.37994(14) 0.0167(9) Uani 1 1 d . . . . .
H8 H 1.0422 -0.1548 0.3791 0.020 Uiso 1 1 calc R U . . .
C9 C 0.9295(2) -0.1705(6) 0.40032(14) 0.0176(9) Uani 1 1 d . . . . .
H9 H 0.9333 -0.2883 0.4124 0.021 Uiso 1 1 calc R U . . .
C10 C 0.8566(2) -0.0780(5) 0.40353(14) 0.0147(8) Uani 1 1 d . . . . .
C11 C 0.7597(2) 0.3272(5) 0.42147(14) 0.0140(8) Uani 1 1 d . . . . .
C12 C 0.8184(2) 0.3580(5) 0.46431(14) 0.0129(8) Uani 1 1 d . . . . .
C13 C 0.8437(2) 0.2202(6) 0.49552(13) 0.0160(9) Uani 1 1 d . . . . .
H13 H 0.8282 0.1015 0.4891 0.019 Uiso 1 1 calc R U . . .
C14 C 0.8923(2) 0.2605(6) 0.53648(14) 0.0201(9) Uani 1 1 d . . . . .
H14 H 0.9100 0.1697 0.5581 0.024 Uiso 1 1 calc R U . . .
C15 C 0.9141(2) 0.4381(6) 0.54451(15) 0.0211(9) Uani 1 1 d . . . . .
H15 H 0.9474 0.4690 0.5714 0.025 Uiso 1 1 calc R U . . .
C16 C 0.8855(2) 0.5700(6) 0.51193(15) 0.0203(9) Uani 1 1 d . . . . .
H16 H 0.9003 0.6896 0.5177 0.024 Uiso 1 1 calc R U . . .
C17 C 0.7148(2) 0.1495(5) 0.35053(13) 0.0148(8) Uani 1 1 d . . . . .
H17A H 0.6626 0.1628 0.3650 0.018 Uiso 1 1 calc R U . . .
H17B H 0.7205 0.0246 0.3400 0.018 Uiso 1 1 calc R U . . .
C18 C 0.7203(2) 0.2725(6) 0.30478(13) 0.0168(9) Uani 1 1 d . . . . .
H18A H 0.7691 0.2457 0.2875 0.020 Uiso 1 1 calc R U . . .
H18B H 0.7230 0.3972 0.3160 0.020 Uiso 1 1 calc R U . . .
C19 C 0.6500(2) 0.2518(6) 0.26802(14) 0.0204(9) Uani 1 1 d . . . . .
H19A H 0.6481 0.1283 0.2557 0.025 Uiso 1 1 calc R U . . .
H19B H 0.6009 0.2755 0.2854 0.025 Uiso 1 1 calc R U . . .
C20 C 0.6564(3) 0.3798(7) 0.22412(16) 0.0335(12) Uani 1 1 d . . . . .
H20A H 0.6114 0.3633 0.2018 0.050 Uiso 1 1 calc R U . . .
H20B H 0.6573 0.5022 0.2361 0.050 Uiso 1 1 calc R U . . .
H20C H 0.7046 0.3551 0.2065 0.050 Uiso 1 1 calc R U . . .
C21 C 0.6400(2) 0.7015(6) 0.11618(15) 0.0176(9) Uani 1 1 d . . . . .
C22 C 0.5721(2) 0.7859(6) 0.13688(14) 0.0181(9) Uani 1 1 d . . . . .
C23 C 0.5730(2) 0.9634(6) 0.15697(15) 0.0209(9) Uani 1 1 d . . . . .
H23 H 0.6190 1.0328 0.1551 0.025 Uiso 1 1 calc R U . . .
C24 C 0.5072(2) 1.0341(7) 0.17899(15) 0.0240(10) Uani 1 1 d . . . . .
H24 H 0.5092 1.1502 0.1924 0.029 Uiso 1 1 calc R U . . .
C25 C 0.4364(2) 0.9330(6) 0.18159(16) 0.0246(10) Uani 1 1 d . . . . .
H25 H 0.3924 0.9810 0.1976 0.030 Uiso 1 1 calc R U . . .
C26 C 0.4321(2) 0.7658(6) 0.16083(15) 0.0225(10) Uani 1 1 d . . . . .
H26 H 0.3844 0.7020 0.1613 0.027 Uiso 1 1 calc R U . . .
C27 C 0.4995(2) 0.6873(6) 0.13838(15) 0.0183(9) Uani 1 1 d . . . . .
C28 C 0.4968(2) 0.5113(6) 0.11742(15) 0.0213(10) Uani 1 1 d . . . . .
H28 H 0.4490 0.4478 0.1168 0.026 Uiso 1 1 calc R U . . .
C29 C 0.5632(2) 0.4331(6) 0.09804(14) 0.0207(9) Uani 1 1 d . . . . .
H29 H 0.5603 0.3168 0.0848 0.025 Uiso 1 1 calc R U . . .
C30 C 0.6363(2) 0.5285(6) 0.09805(15) 0.0198(9) Uani 1 1 d . . . . .
C31 C 0.7359(2) 0.9290(6) 0.08617(15) 0.0192(9) Uani 1 1 d . . . . .
C32 C 0.6830(2) 0.9613(6) 0.04059(15) 0.0190(9) Uani 1 1 d . . . . .
C33 C 0.6632(2) 0.8223(6) 0.00791(15) 0.0215(10) Uani 1 1 d . . . . .
H33 H 0.6784 0.7038 0.0149 0.026 Uiso 1 1 calc R U . . .
C34 C 0.6198(2) 0.8642(7) -0.03561(16) 0.0270(10) Uani 1 1 d . . . . .
H34 H 0.6064 0.7739 -0.0586 0.032 Uiso 1 1 calc R U . . .
C35 C 0.5972(2) 1.0386(7) -0.04428(16) 0.0269(10) Uani 1 1 d . . . . .
H35 H 0.5669 1.0688 -0.0726 0.032 Uiso 1 1 calc R U . . .
C36 C 0.6205(2) 1.1702(7) -0.00992(15) 0.0259(10) Uani 1 1 d . . . . .
H36 H 0.6058 1.2895 -0.0162 0.031 Uiso 1 1 calc R U . . .
C37 C 0.7711(2) 0.7456(6) 0.15963(14) 0.0209(9) Uani 1 1 d . . . . .
H37A H 0.8250 0.7764 0.1504 0.025 Uiso 1 1 calc R U . . .
H37B H 0.7691 0.6159 0.1651 0.025 Uiso 1 1 calc R U . . .
C38 C 0.7514(2) 0.8419(6) 0.20820(15) 0.0246(10) Uani 1 1 d . . . . .
H38A H 0.6976 0.8098 0.2174 0.030 Uiso 1 1 calc R U . . .
H38B H 0.7526 0.9714 0.2024 0.030 Uiso 1 1 calc R U . . .
C39 C 0.8084(2) 0.7968(7) 0.25233(16) 0.0285(11) Uani 1 1 d . . . . .
H39A H 0.7833 0.8305 0.2834 0.034 Uiso 1 1 calc R U . . .
H39B H 0.8173 0.6672 0.2531 0.034 Uiso 1 1 calc R U . . .
C40 C 0.8871(2) 0.8908(7) 0.24949(17) 0.0327(11) Uani 1 1 d . . . . .
H40A H 0.9199 0.8574 0.2779 0.049 Uiso 1 1 calc R U . . .
H40B H 0.9130 0.8560 0.2192 0.049 Uiso 1 1 calc R U . . .
H40C H 0.8790 1.0194 0.2495 0.049 Uiso 1 1 calc R U . . .
H3A H 0.699(2) 0.343(6) 0.0693(15) 0.015(11) Uiso 1 1 d . . . . .
H2A H 0.805(4) -0.266(6) 0.436(3) 0.13(3) Uiso 1 1 d D . . . .

loop_
_atom_site_aniso_label
_atom_site_aniso_U_11
_atom_site_aniso_U_22
_atom_site_aniso_U_33
_atom_site_aniso_U_23
_atom_site_aniso_U_13
_atom_site_aniso_U_12
O1 0.0214(14) 0.0177(16) 0.0261(16) -0.0034(13) -0.0019(11) 0.0071(13)
O2 0.0170(13) 0.0108(15) 0.0304(17) 0.0062(13) 0.0049(12) 0.0014(12)
O3 0.0199(14) 0.0180(19) 0.0349(18) -0.0063(15) 0.0037(13) 0.0006(13)
O4 0.0204(14) 0.0298(19) 0.0345(18) 0.0079(15) -0.0079(13) -0.0093(14)
N1 0.0191(16) 0.0146(19) 0.0175(18) 0.0005(15) 0.0018(13) 0.0024(14)
N2 0.0140(15) 0.0135(19) 0.0157(17) -0.0027(14) -0.0006(12) 0.0014(13)
N3 0.0213(17) 0.019(2) 0.0197(18) 0.0010(15) 0.0013(14) 0.0003(15)
N4 0.0129(15) 0.020(2) 0.0220(18) 0.0006(15) -0.0020(13) -0.0025(14)
C1 0.0119(18) 0.009(2) 0.019(2) -0.0027(16) -0.0014(15) 0.0006(14)
C2 0.0170(18) 0.013(2) 0.0101(19) -0.0003(16) 0.0003(14) 0.0006(16)
C3 0.0174(18) 0.013(2) 0.019(2) -0.0001(17) -0.0006(15) 0.0001(16)
C4 0.024(2) 0.014(2) 0.023(2) 0.0034(19) 0.0001(17) -0.0066(18)
C5 0.021(2) 0.025(3) 0.024(2) -0.001(2) 0.0042(16) -0.0088(19)
C6 0.0185(19) 0.019(2) 0.021(2) -0.0010(19) 0.0009(16) -0.0012(17)
C7 0.0151(18) 0.018(2) 0.013(2) -0.0040(17) -0.0013(15) 0.0005(16)
C8 0.0141(17) 0.017(2) 0.019(2) -0.0008(18) -0.0002(15) 0.0063(16)
C9 0.0206(19) 0.010(2) 0.023(2) 0.0032(17) 0.0017(16) 0.0048(17)
C10 0.0155(18) 0.012(2) 0.017(2) -0.0004(17) 0.0021(15) -0.0040(16)
C11 0.0144(18) 0.011(2) 0.017(2) 0.0050(17) -0.0003(14) -0.0014(16)
C12 0.0148(17) 0.008(2) 0.016(2) -0.0030(16) 0.0040(15) -0.0013(15)
C13 0.0192(19) 0.013(2) 0.016(2) 0.0024(17) 0.0013(16) -0.0001(16)
C14 0.021(2) 0.020(2) 0.019(2) 0.0031(19) -0.0002(16) 0.0014(18)
C15 0.0190(18) 0.025(3) 0.020(2) -0.0001(19) 0.0005(16) -0.0029(18)
C16 0.024(2) 0.015(2) 0.022(2) -0.0028(18) 0.0028(17) -0.0059(17)
C17 0.0140(18) 0.015(2) 0.016(2) -0.0016(17) -0.0023(15) -0.0016(16)
C18 0.0184(18) 0.014(2) 0.018(2) 0.0002(18) 0.0000(15) -0.0011(16)
C19 0.025(2) 0.018(2) 0.018(2) 0.0014(18) -0.0042(16) -0.0053(18)
C20 0.040(2) 0.030(3) 0.030(3) 0.011(2) -0.013(2) -0.016(2)
C21 0.0167(19) 0.017(2) 0.019(2) 0.0007(18) -0.0026(16) -0.0015(16)
C22 0.0164(19) 0.023(2) 0.015(2) 0.0033(18) -0.0007(15) 0.0015(17)
C23 0.0194(19) 0.018(2) 0.025(2) -0.0029(19) -0.0046(17) 0.0013(17)
C24 0.026(2) 0.027(3) 0.019(2) -0.0055(19) -0.0025(17) 0.004(2)
C25 0.020(2) 0.030(3) 0.024(2) -0.004(2) 0.0001(17) 0.0049(19)
C26 0.0167(19) 0.029(3) 0.022(2) 0.003(2) 0.0019(16) -0.0007(19)
C27 0.0185(19) 0.017(2) 0.019(2) -0.0013(18) -0.0040(16) -0.0006(17)
C28 0.0154(18) 0.027(3) 0.022(2) 0.0033(19) -0.0009(16) -0.0018(18)
C29 0.025(2) 0.016(2) 0.021(2) -0.0019(19) -0.0043(17) -0.0034(18)
C30 0.0162(19) 0.022(2) 0.021(2) 0.0024(19) -0.0005(16) 0.0031(18)
C31 0.0204(19) 0.019(2) 0.018(2) -0.0001(19) 0.0006(16) -0.0011(18)
C32 0.0129(17) 0.025(3) 0.019(2) -0.0014(19) 0.0027(15) -0.0033(17)
C33 0.022(2) 0.019(2) 0.024(2) 0.0010(19) 0.0029(17) 0.0022(18)
C34 0.029(2) 0.030(3) 0.021(2) -0.004(2) -0.0009(18) -0.001(2)
C35 0.029(2) 0.030(3) 0.022(2) -0.001(2) -0.0020(18) 0.009(2)
C36 0.028(2) 0.026(3) 0.024(2) -0.001(2) -0.0016(18) 0.005(2)
C37 0.0147(18) 0.023(2) 0.025(2) 0.007(2) 0.0010(16) 0.0000(18)
C38 0.024(2) 0.026(3) 0.024(2) -0.003(2) -0.0015(17) 0.0000(19)
C39 0.033(2) 0.028(3) 0.024(2) -0.002(2) -0.0016(18) 0.010(2)
C40 0.038(2) 0.028(3) 0.032(3) -0.003(2) -0.014(2) 0.007(2)

loop_
_atom_type_symbol
_atom_type_description
_atom_type_scat_dispersion_real
_atom_type_scat_dispersion_imag
_atom_type_scat_source
C C 0.0033 0.0016 'International Tables Vol C Tables 4.2.6.8 and 6.1.1.4'
H H 0.0000 0.0000 'International Tables Vol C Tables 4.2.6.8 and 6.1.1.4'
N N 0.0061 0.0033 'International Tables Vol C Tables 4.2.6.8 and 6.1.1.4'
O O 0.0106 0.0060 'International Tables Vol C Tables 4.2.6.8 and 6.1.1.4'

loop_
_geom_angle_atom_site_label_1
_geom_angle_atom_site_label_2
_geom_angle_atom_site_label_3
_geom_angle
_geom_angle_site_symmetry_1
_geom_angle_site_symmetry_3
_geom_angle_publ_flag
C10 O2 H2A 108(5) . . ?
C30 O3 H3A 117(3) . . ?
C16 N1 C12 117.3(3) . . ?
C11 N2 C1 124.8(3) . . ?
C11 N2 C17 116.7(3) . . ?
C1 N2 C17 118.1(3) . . ?
C32 N3 C36 117.2(4) . . ?
C31 N4 C21 124.0(3) . . ?
C31 N4 C37 119.1(3) . . ?
C21 N4 C37 116.6(3) . . ?
C10 C1 C2 120.0(3) . . ?
C10 C1 N2 119.4(3) . . ?
C2 C1 N2 120.4(3) . . ?
C7 C2 C1 119.1(4) . . ?
C7 C2 C3 118.0(3) . . ?
C1 C2 C3 122.8(3) . . ?
C4 C3 C2 120.5(4) . . ?
C4 C3 H3 119.8 . . ?
C2 C3 H3 119.8 . . ?
C3 C4 C5 121.1(4) . . ?
C3 C4 H4 119.5 . . ?
C5 C4 H4 119.5 . . ?
C6 C5 C4 119.8(4) . . ?
C6 C5 H5 120.1 . . ?
C4 C5 H5 120.1 . . ?
C5 C6 C7 121.0(4) . . ?
C5 C6 H6 119.5 . . ?
C7 C6 H6 119.5 . . ?
C8 C7 C6 121.3(4) . . ?
C8 C7 C2 119.1(4) . . ?
C6 C7 C2 119.5(4) . . ?
C9 C8 C7 120.5(4) . . ?
C9 C8 H8 119.8 . . ?
C7 C8 H8 119.8 . . ?
C8 C9 C10 121.5(4) . . ?
C8 C9 H9 119.3 . . ?
C10 C9 H9 119.3 . . ?
O2 C10 C1 117.9(3) . . ?
O2 C10 C9 122.5(4) . . ?
C1 C10 C9 119.7(3) . . ?
O1 C11 N2 122.8(3) . . ?
O1 C11 C12 120.0(4) . . ?
N2 C11 C12 117.1(3) . . ?
N1 C12 C13 122.9(3) . . ?
N1 C12 C11 114.5(3) . . ?
C13 C12 C11 122.3(3) . . ?
C12 C13 C14 119.2(4) . . ?
C12 C13 H13 120.4 . . ?
C14 C13 H13 120.4 . . ?
C15 C14 C13 118.6(4) . . ?
C15 C14 H14 120.7 . . ?
C13 C14 H14 120.7 . . ?
C14 C15 C16 119.1(4) . . ?
C14 C15 H15 120.5 . . ?
C16 C15 H15 120.5 . . ?
N1 C16 C15 122.9(4) . . ?
N1 C16 H16 118.6 . . ?
C15 C16 H16 118.6 . . ?
N2 C17 C18 112.4(3) . . ?
N2 C17 H17A 109.1 . . ?
C18 C17 H17A 109.1 . . ?
N2 C17 H17B 109.1 . . ?
C18 C17 H17B 109.1 . . ?
H17A C17 H17B 107.9 . . ?
C17 C18 C19 113.3(3) . . ?
C17 C18 H18A 108.9 . . ?
C19 C18 H18A 108.9 . . ?
C17 C18 H18B 108.9 . . ?
C19 C18 H18B 108.9 . . ?
H18A C18 H18B 107.7 . . ?
C20 C19 C18 111.6(3) . . ?
C20 C19 H19A 109.3 . . ?
C18 C19 H19A 109.3 . . ?
C20 C19 H19B 109.3 . . ?
C18 C19 H19B 109.3 . . ?
H19A C19 H19B 108.0 . . ?
C19 C20 H20A 109.5 . . ?
C19 C20 H20B 109.5 . . ?
H20A C20 H20B 109.5 . . ?
C19 C20 H20C 109.5 . . ?
H20A C20 H20C 109.5 . . ?
H20B C20 H20C 109.5 . . ?
C30 C21 C22 121.1(4) . . ?
C30 C21 N4 118.8(3) . . ?
C22 C21 N4 120.0(4) . . ?
C23 C22 C21 123.4(4) . . ?
C23 C22 C27 117.8(4) . . ?
C21 C22 C27 118.8(4) . . ?
C24 C23 C22 121.0(4) . . ?
C24 C23 H23 119.5 . . ?
C22 C23 H23 119.5 . . ?
C23 C24 C25 120.6(4) . . ?
C23 C24 H24 119.7 . . ?
C25 C24 H24 119.7 . . ?
C26 C25 C24 120.1(4) . . ?
C26 C25 H25 119.9 . . ?
C24 C25 H25 119.9 . . ?
C25 C26 C27 120.7(4) . . ?
C25 C26 H26 119.7 . . ?
C27 C26 H26 119.7 . . ?
C26 C27 C28 121.6(4) . . ?
C26 C27 C22 119.7(4) . . ?
C28 C27 C22 118.7(4) . . ?
C29 C28 C27 121.2(4) . . ?
C29 C28 H28 119.4 . . ?
C27 C28 H28 119.4 . . ?
C28 C29 C30 120.2(4) . . ?
C28 C29 H29 119.9 . . ?
C30 C29 H29 119.9 . . ?
O3 C30 C21 119.0(4) . . ?
O3 C30 C29 121.1(4) . . ?
C21 C30 C29 119.9(4) . . ?
O4 C31 N4 122.5(4) . . ?
O4 C31 C32 119.5(4) . . ?
N4 C31 C32 117.9(3) . . ?
N3 C32 C33 123.2(4) . . ?
N3 C32 C31 115.3(4) . . ?
C33 C32 C31 121.3(4) . . ?
C32 C33 C34 118.3(4) . . ?
C32 C33 H33 120.8 . . ?
C34 C33 H33 120.8 . . ?
C35 C34 C33 119.4(4) . . ?
C35 C34 H34 120.3 . . ?
C33 C34 H34 120.3 . . ?
C34 C35 C36 118.6(4) . . ?
C34 C35 H35 120.7 . . ?
C36 C35 H35 120.7 . . ?
N3 C36 C35 123.2(4) . . ?
N3 C36 H36 118.4 . . ?
C35 C36 H36 118.4 . . ?
N4 C37 C38 112.9(3) . . ?
N4 C37 H37A 109.0 . . ?
C38 C37 H37A 109.0 . . ?
N4 C37 H37B 109.0 . . ?
C38 C37 H37B 109.0 . . ?
H37A C37 H37B 107.8 . . ?
C37 C38 C39 114.0(3) . . ?
C37 C38 H38A 108.7 . . ?
C39 C38 H38A 108.7 . . ?
C37 C38 H38B 108.7 . . ?
C39 C38 H38B 108.7 . . ?
H38A C38 H38B 107.6 . . ?
C40 C39 C38 113.4(4) . . ?
C40 C39 H39A 108.9 . . ?
C38 C39 H39A 108.9 . . ?
C40 C39 H39B 108.9 . . ?
C38 C39 H39B 108.9 . . ?
H39A C39 H39B 107.7 . . ?
C39 C40 H40A 109.5 . . ?
C39 C40 H40B 109.5 . . ?
H40A C40 H40B 109.5 . . ?
C39 C40 H40C 109.5 . . ?
H40A C40 H40C 109.5 . . ?
H40B C40 H40C 109.5 . . ?

loop_
_geom_bond_atom_site_label_1
_geom_bond_atom_site_label_2
_geom_bond_distance
_geom_bond_site_symmetry_2
_geom_bond_publ_flag
O1 C11 1.226(4) . ?
O2 C10 1.353(4) . ?
O2 H2A 0.93(3) . ?
O3 C30 1.350(5) . ?
O3 H3A 0.86(5) . ?
O4 C31 1.226(5) . ?
N1 C16 1.343(5) . ?
N1 C12 1.348(5) . ?
N2 C11 1.363(5) . ?
N2 C1 1.429(5) . ?
N2 C17 1.468(4) . ?
N3 C32 1.336(5) . ?
N3 C36 1.346(5) . ?
N4 C31 1.354(5) . ?
N4 C21 1.445(5) . ?
N4 C37 1.480(5) . ?
C1 C10 1.385(5) . ?
C1 C2 1.425(5) . ?
C2 C7 1.419(5) . ?
C2 C3 1.428(6) . ?
C3 C4 1.365(5) . ?
C3 H3 0.9300 . ?
C4 C5 1.411(6) . ?
C4 H4 0.9300 . ?
C5 C6 1.359(6) . ?
C5 H5 0.9300 . ?
C6 C7 1.417(5) . ?
C6 H6 0.9300 . ?
C7 C8 1.415(6) . ?
C8 C9 1.357(5) . ?
C8 H8 0.9300 . ?
C9 C10 1.407(5) . ?
C9 H9 0.9300 . ?
C11 C12 1.511(5) . ?
C12 C13 1.377(5) . ?
C13 C14 1.383(5) . ?
C13 H13 0.9300 . ?
C14 C15 1.378(6) . ?
C14 H14 0.9300 . ?
C15 C16 1.385(6) . ?
C15 H15 0.9300 . ?
C16 H16 0.9300 . ?
C17 C18 1.525(5) . ?
C17 H17A 0.9700 . ?
C17 H17B 0.9700 . ?
C18 C19 1.526(5) . ?
C18 H18A 0.9700 . ?
C18 H18B 0.9700 . ?
C19 C20 1.510(6) . ?
C19 H19A 0.9700 . ?
C19 H19B 0.9700 . ?
C20 H20A 0.9600 . ?
C20 H20B 0.9600 . ?
C20 H20C 0.9600 . ?
C21 C30 1.368(6) . ?
C21 C22 1.421(5) . ?
C22 C23 1.417(6) . ?
C22 C27 1.422(5) . ?
C23 C24 1.366(5) . ?
C23 H23 0.9300 . ?
C24 C25 1.408(6) . ?
C24 H24 0.9300 . ?
C25 C26 1.355(6) . ?
C25 H25 0.9300 . ?
C26 C27 1.415(5) . ?
C26 H26 0.9300 . ?
C27 C28 1.416(6) . ?
C28 C29 1.367(5) . ?
C28 H28 0.9300 . ?
C29 C30 1.417(5) . ?
C29 H29 0.9300 . ?
C31 C32 1.509(5) . ?
C32 C33 1.383(6) . ?
C33 C34 1.392(6) . ?
C33 H33 0.9300 . ?
C34 C35 1.363(7) . ?
C34 H34 0.9300 . ?
C35 C36 1.387(6) . ?
C35 H35 0.9300 . ?
C36 H36 0.9300 . ?
C37 C38 1.520(6) . ?
C37 H37A 0.9700 . ?
C37 H37B 0.9700 . ?
C38 C39 1.537(6) . ?
C38 H38A 0.9700 . ?
C38 H38B 0.9700 . ?
C39 C40 1.498(6) . ?
C39 H39A 0.9700 . ?
C39 H39B 0.9700 . ?
C40 H40A 0.9600 . ?
C40 H40B 0.9600 . ?
C40 H40C 0.9600 . ?
